data_4120385
loop_
_publ_author_name
'Oleksandr S. Bushuyev'
'Anna Tomberg'
'Tomislav Fri\<s\<ci\'c'
'Christopher J. Barrett'

_publ_section_title
;
 Shaping Crystals with Light: Crystal-to-Crystal Isomerization and
 Photomechanical Effect in Fluorinated Azobenzenes
;
_journal_name_full 'Journal of the American Chemical Society'
_journal_page_first 12556
_journal_page_last 12559
_journal_paper_doi 10.1021/ja4063019
_journal_volume 135
_journal_year 2013
_chemical_formula_moiety 'C12 Br2 F8 N2'
_chemical_formula_sum 'C12 Br2 F8 N2'
_chemical_formula_weight 483.96
_chemical_name_common trans-1
_chemical_name_systematic
; 
 trans-dibromooctafluoroazobenzene 
;
_space_group_IT_number 14
_symmetry_cell_setting monoclinic
_symmetry_space_group_name_Hall '-P 2ybc'
_symmetry_space_group_name_H-M 'P 1 21/c 1'
_atom_sites_solution_primary direct
_atom_sites_solution_secondary difmap
_audit_creation_method SHELXL-97
_cell_angle_alpha 90.00
_cell_angle_beta 108.010(2)
_cell_angle_gamma 90.00
_cell_formula_units_Z 2
_cell_length_a 10.2501(16)
_cell_length_b 7.6361(12)
_cell_length_c 8.7415(14)
_cell_measurement_reflns_used 4192
_cell_measurement_temperature 100(2)
_cell_measurement_theta_max 28.18
_cell_measurement_theta_min 3.62
_cell_volume 650.68(18)
_computing_cell_refinement 'Bruker SAINT'
_computing_data_collection 'Bruker APEX2'
_computing_data_reduction 'Bruker SAINT'
_computing_molecular_graphics 'Bruker SHELXTL'
_computing_publication_material 'Bruker SHELXTL'
_computing_structure_refinement 'SHELXL-97 (Sheldrick, 2008)'
_computing_structure_solution 'SHELXS-97 (Sheldrick, 2008)'
_diffrn_ambient_temperature 100(2)
_diffrn_measured_fraction_theta_full 0.999
_diffrn_measured_fraction_theta_max 0.999
_diffrn_measurement_device_type 'Bruker APEX-II CCD'
_diffrn_measurement_method '\f and \w scans'
_diffrn_radiation_monochromator graphite
_diffrn_radiation_source 'fine-focus sealed tube'
_diffrn_radiation_type MoK\a
_diffrn_radiation_wavelength 0.71073
_diffrn_reflns_av_R_equivalents 0.0221
_diffrn_reflns_av_sigmaI/netI 0.0159
_diffrn_reflns_limit_h_max 12
_diffrn_reflns_limit_h_min -12
_diffrn_reflns_limit_k_max 9
_diffrn_reflns_limit_k_min -9
_diffrn_reflns_limit_l_max 10
_diffrn_reflns_limit_l_min -10
_diffrn_reflns_number 6538
_diffrn_reflns_theta_full 26.01
_diffrn_reflns_theta_max 26.01
_diffrn_reflns_theta_min 2.09
_exptl_absorpt_coefficient_mu 6.329
_exptl_absorpt_correction_T_max 0.4669
_exptl_absorpt_correction_T_min 0.1905
_exptl_absorpt_correction_type multi-scan
_exptl_absorpt_process_details SADABS
_exptl_crystal_colour orange
_exptl_crystal_density_diffrn 2.470
_exptl_crystal_description block
_exptl_crystal_F_000 456
_exptl_crystal_size_max 0.39
_exptl_crystal_size_mid 0.27
_exptl_crystal_size_min 0.14
_refine_diff_density_max 0.556
_refine_diff_density_min -0.315
_refine_diff_density_rms 0.075
_refine_ls_extinction_method none
_refine_ls_goodness_of_fit_ref 1.073
_refine_ls_hydrogen_treatment none
_refine_ls_matrix_type full
_refine_ls_number_parameters 109
_refine_ls_number_reflns 1289
_refine_ls_number_restraints 0
_refine_ls_restrained_S_all 1.073
_refine_ls_R_factor_all 0.0191
_refine_ls_R_factor_gt 0.0175
_refine_ls_shift/su_max 0.001
_refine_ls_shift/su_mean 0.000
_refine_ls_structure_factor_coef Fsqd
_refine_ls_weighting_details 'calc w=1/[\s^2^(Fo^2^)+(0.0286P)^2^+0.2278P] where P=(Fo^2^+2Fc^2^)/3'
_refine_ls_weighting_scheme calc
_refine_ls_wR_factor_gt 0.0454
_refine_ls_wR_factor_ref 0.0462
_reflns_number_gt 1214
_reflns_number_total 1289
_reflns_threshold_expression >2sigma(I)
_cod_data_source_file ja4063019_si_006_4.cif
_cod_data_source_block trans-1
_cod_database_code 4120385

loop_
_symmetry_equiv_pos_as_xyz
'x, y, z'
'-x, y+1/2, -z+1/2'
'-x, -y, -z'
'x, -y-1/2, z-1/2'

loop_
_atom_site_label
_atom_site_type_symbol
_atom_site_fract_x
_atom_site_fract_y
_atom_site_fract_z
_atom_site_U_iso_or_equiv
_atom_site_adp_type
_atom_site_occupancy
_atom_site_symmetry_multiplicity
_atom_site_calc_flag
Br1 Br 0.562185(18) -0.02524(3) 0.28941(2) 0.01869(9) Uani 1 1 d
F1 F 0.67881(11) 0.30546(14) 0.48014(13) 0.0197(2) Uani 1 1 d
F2 F 0.86049(11) 0.33401(13) 0.77284(13) 0.0182(2) Uani 1 1 d
F3 F 0.88784(11) -0.28653(13) 0.81267(12) 0.0185(2) Uani 1 1 d
F4 F 0.71191(11) -0.31154(14) 0.51966(13) 0.0200(2) Uani 1 1 d
N1 N 0.97305(16) 0.0658(2) 0.95881(19) 0.0180(3) Uani 1 1 d
C1 C 0.6909(2) -0.0041(2) 0.4936(2) 0.0151(4) Uani 1 1 d
C2 C 0.73072(18) 0.1592(2) 0.5614(2) 0.0156(4) Uani 1 1 d
C3 C 0.82393(18) 0.1735(2) 0.7129(2) 0.0149(4) Uani 1 1 d
C4 C 0.8809(2) 0.0264(2) 0.8056(2) 0.0145(4) Uani 1 1 d
C5 C 0.74733(19) -0.1513(2) 0.5820(2) 0.0156(4) Uani 1 1 d
C6 C 0.83943(18) -0.1375(2) 0.7350(2) 0.0154(4) Uani 1 1 d

loop_
_atom_site_aniso_label
_atom_site_aniso_U_11
_atom_site_aniso_U_22
_atom_site_aniso_U_33
_atom_site_aniso_U_23
_atom_site_aniso_U_13
_atom_site_aniso_U_12
Br1 0.01626(13) 0.02318(13) 0.01371(12) -0.00180(7) 0.00036(8) -0.00139(7)
F1 0.0222(6) 0.0154(5) 0.0181(5) 0.0038(4) 0.0014(4) 0.0029(4)
F2 0.0217(6) 0.0119(5) 0.0183(5) -0.0017(4) 0.0021(4) -0.0007(4)
F3 0.0225(6) 0.0120(5) 0.0190(5) 0.0019(4) 0.0034(4) 0.0021(4)
F4 0.0251(6) 0.0139(5) 0.0199(6) -0.0040(4) 0.0051(5) -0.0043(4)
N1 0.0193(8) 0.0173(8) 0.0148(7) 0.0008(6) 0.0012(6) 0.0008(6)
C1 0.0135(10) 0.0196(9) 0.0121(9) -0.0009(7) 0.0038(7) -0.0009(7)
C2 0.0147(9) 0.0168(9) 0.0155(9) 0.0036(7) 0.0048(7) 0.0023(7)
C3 0.0147(9) 0.0132(9) 0.0174(9) -0.0031(7) 0.0059(7) -0.0010(7)
C4 0.0140(9) 0.0155(9) 0.0141(9) -0.0004(7) 0.0047(7) -0.0004(7)
C5 0.0173(9) 0.0143(9) 0.0164(9) -0.0032(7) 0.0069(7) -0.0028(7)
C6 0.0166(9) 0.0146(9) 0.0159(9) 0.0030(7) 0.0063(7) 0.0013(7)

loop_
_atom_type_symbol
_atom_type_description
_atom_type_scat_dispersion_real
_atom_type_scat_dispersion_imag
_atom_type_scat_source
C C 0.0033 0.0016 'International Tables Vol C Tables 4.2.6.8 and 6.1.1.4'
H H 0.0000 0.0000 'International Tables Vol C Tables 4.2.6.8 and 6.1.1.4'
N N 0.0061 0.0033 'International Tables Vol C Tables 4.2.6.8 and 6.1.1.4'
F F 0.0171 0.0103 'International Tables Vol C Tables 4.2.6.8 and 6.1.1.4'
Br Br -0.2901 2.4595 'International Tables Vol C Tables 4.2.6.8 and 6.1.1.4'

loop_
_geom_angle_atom_site_label_1
_geom_angle_atom_site_label_2
_geom_angle_atom_site_label_3
_geom_angle
_geom_angle_site_symmetry_1
N1 N1 C4 114.7(2) 3_757
C5 C1 C2 118.32(17) .
C5 C1 Br1 120.79(14) .
C2 C1 Br1 120.88(14) .
F1 C2 C3 119.10(16) .
F1 C2 C1 120.40(16) .
C3 C2 C1 120.51(17) .
F2 C3 C2 118.43(16) .
F2 C3 C4 119.37(16) .
C2 C3 C4 122.20(17) .
C6 C4 C3 116.43(17) .
C6 C4 N1 129.12(17) .
C3 C4 N1 114.45(16) .
F4 C5 C6 118.71(16) .
F4 C5 C1 119.95(16) .
C6 C5 C1 121.34(17) .
F3 C6 C5 117.44(16) .
F3 C6 C4 121.38(16) .
C5 C6 C4 121.18(17) .

loop_
_geom_bond_atom_site_label_1
_geom_bond_atom_site_label_2
_geom_bond_distance
_geom_bond_site_symmetry_2
Br1 C1 1.870(2) .
F1 C2 1.342(2) .
F2 C3 1.340(2) .
F3 C6 1.340(2) .
F4 C5 1.343(2) .
N1 N1 1.260(3) 3_757
N1 C4 1.412(2) .
C1 C5 1.385(3) .
C1 C2 1.386(3) .
C2 C3 1.377(2) .
C3 C4 1.403(3) .
C4 C6 1.402(3) .
C5 C6 1.382(3) .
